data_4120834
loop_
_publ_author_name
'Alexander Schoedel'
'Wesley Boyette'
'Lukasz Wojtas'
'Mohamed Eddaoudi'
'Michael J. Zaworotko'

_publ_section_title
;
 A Family of Porous Lonsdaleite-e Networks Obtained through Pillaring of
 Decorated Kagom\'e Lattice Sheets
;
_journal_name_full 'Journal of the American Chemical Society'
_journal_page_first 14016
_journal_page_last 14019
_journal_paper_doi 10.1021/ja406030p
_journal_volume 135
_journal_year 2013
_chemical_formula_sum 'C85 H54 Cr3 N12 O43 Zn6'
_chemical_formula_weight 2479.62
_chemical_name_systematic
; 
 ? 
;
_space_group_IT_number 194
_symmetry_cell_setting hexagonal
_symmetry_space_group_name_Hall '-P 6c 2c'
_symmetry_space_group_name_H-M 'P 63/m m c'
_atom_sites_solution_hydrogens geom
_atom_sites_solution_primary direct
_atom_sites_solution_secondary difmap
_audit_creation_method SHELXL-97
_cell_angle_alpha 90.00
_cell_angle_beta 90.00
_cell_angle_gamma 120.00
_cell_formula_units_Z 2
_cell_length_a 19.1692(12)
_cell_length_b 19.1692(12)
_cell_length_c 35.986(4)
_cell_measurement_temperature 228(2)
_cell_volume 11451.8(16)
_computing_cell_refinement 'APEX2 (Bruker, 2010); SAINT (Bruker, 2009)'
_computing_data_collection 'APEX2 (Bruker, 2010)'
_computing_data_reduction 'SAINT (Bruker, 2009);XPREP(Sheldrick,2008)'
_computing_publication_material 'APEX2 (Bruker, 2010)'
_computing_structure_refinement 'SHELXL-97 (Sheldrick, 2008)'
_computing_structure_solution 'SHELXS-97 (Sheldrick, 2008)'
_diffrn_ambient_temperature 228(2)
_diffrn_measured_fraction_theta_full 0.987
_diffrn_measured_fraction_theta_max 0.987
_diffrn_measurement_device_type 'BRUKER SMART APEXII CCD'
_diffrn_measurement_method 'omega scans'
_diffrn_radiation_monochromator graphite
_diffrn_radiation_source 'fine-focus sealed tube'
_diffrn_radiation_type CuK\a
_diffrn_radiation_wavelength 1.54178
_diffrn_reflns_av_R_equivalents 0.0492
_diffrn_reflns_av_sigmaI/netI 0.0221
_diffrn_reflns_limit_h_max 22
_diffrn_reflns_limit_h_min -22
_diffrn_reflns_limit_k_max 21
_diffrn_reflns_limit_k_min -22
_diffrn_reflns_limit_l_max 42
_diffrn_reflns_limit_l_min -33
_diffrn_reflns_number 57139
_diffrn_reflns_theta_full 67.96
_diffrn_reflns_theta_max 67.96
_diffrn_reflns_theta_min 2.46
_exptl_absorpt_coefficient_mu 2.174
_exptl_absorpt_correction_T_max 0.8806
_exptl_absorpt_correction_T_min 0.6463
_exptl_absorpt_correction_type multi-scan
_exptl_absorpt_process_details 'SADABS; (Sheldrick, 2003)'
_exptl_crystal_colour green
_exptl_crystal_density_diffrn 0.719
_exptl_crystal_description plate
_exptl_crystal_F_000 2488
_exptl_crystal_size_max 0.22
_exptl_crystal_size_mid 0.06
_exptl_crystal_size_min 0.06
_platon_squeeze_details
;
;
_refine_diff_density_max 0.823
_refine_diff_density_min -0.425
_refine_diff_density_rms 0.069
_refine_ls_extinction_method none
_refine_ls_goodness_of_fit_ref 1.148
_refine_ls_hydrogen_treatment constr
_refine_ls_matrix_type full
_refine_ls_number_parameters 155
_refine_ls_number_reflns 3829
_refine_ls_number_restraints 58
_refine_ls_restrained_S_all 1.187
_refine_ls_R_factor_all 0.0626
_refine_ls_R_factor_gt 0.0549
_refine_ls_shift/su_max 0.001
_refine_ls_shift/su_mean 0.000
_refine_ls_structure_factor_coef Fsqd
_refine_ls_weighting_details 'calc w=1/[\s^2^(Fo^2^)+(0.1259P)^2^+1.1530P] where P=(Fo^2^+2Fc^2^)/3'
_refine_ls_weighting_scheme calc
_refine_ls_wR_factor_gt 0.1808
_refine_ls_wR_factor_ref 0.1887
_reflns_number_gt 3084
_reflns_number_total 3829
_reflns_threshold_expression >2sigma(I)
_cod_data_source_file ja406030p_si_006.cif
_cod_data_source_block tp-PMBB-1-lon-e-NH2
_cod_original_cell_volume 11451.6(17)
_cod_database_code 4120834

loop_
_symmetry_equiv_pos_as_xyz
'x, y, z'
'-y, x-y, z'
'-x+y, -x, z'
'-x, -y, z+1/2'
'y, -x+y, z+1/2'
'x-y, x, z+1/2'
'y, x, -z'
'x-y, -y, -z'
'-x, -x+y, -z'
'-y, -x, -z+1/2'
'-x+y, y, -z+1/2'
'x, x-y, -z+1/2'
'-x, -y, -z'
'y, -x+y, -z'
'x-y, x, -z'
'x, y, -z-1/2'
'-y, x-y, -z-1/2'
'-x+y, -x, -z-1/2'
'-y, -x, z'
'-x+y, y, z'
'x, x-y, z'
'y, x, z-1/2'
'x-y, -y, z-1/2'
'-x, -x+y, z-1/2'

loop_
_atom_site_label
_atom_site_type_symbol
_atom_site_fract_x
_atom_site_fract_y
_atom_site_fract_z
_atom_site_U_iso_or_equiv
_atom_site_adp_type
_atom_site_occupancy
_atom_site_symmetry_multiplicity
_atom_site_calc_flag
_atom_site_refinement_flags
_atom_site_disorder_group
Cr1 Cr 0.44832(6) 0.72416(3) 0.2500 0.0521(3) Uani 1 4 d S .
Zn1 Zn 0.477000(14) 0.523000(14) 0.465761(13) 0.0567(3) Uani 1 2 d S .
O1 O 0.3333 0.6667 0.2500 0.0497(14) Uani 1 12 d S .
O2 O 0.5700(3) 0.78498(14) 0.2500 0.0819(14) Uani 1 4 d S .
C13B C 0.3765(5) 0.2488(6) 0.42910(19) 0.118(3) Uani 0.60 1 d PDU 1
H13B H 0.3574 0.2818 0.4196 0.141 Uiso 0.60 1 calc PR 1
N11B N 0.3003(9) 0.1501(4) 0.3827(4) 0.190(9) Uani 0.60 2 d SPDU 1
H11A H 0.2843 0.1814 0.3731 0.227 Uiso 0.30 1 calc PR 1
H11B H 0.2846 0.1030 0.3730 0.227 Uiso 0.30 1 calc PR 1
C15B C 0.3503(7) 0.1751(3) 0.4130(3) 0.125(6) Uani 0.60 2 d SPDU 1
O21 O 0.45756(13) 0.65900(15) 0.28985(5) 0.0685(6) Uani 1 1 d . .
N21 N 0.45556(10) 0.54444(10) 0.41296(9) 0.0613(9) Uani 1 2 d S .
C21 C 0.3922(3) 0.4940(3) 0.39513(11) 0.1091(17) Uani 1 1 d . .
H21 H 0.3560 0.4458 0.4072 0.131 Uiso 1 1 calc R .
C22 C 0.3733(3) 0.5056(3) 0.35931(11) 0.1097(17) Uani 1 1 d . .
H22 H 0.3255 0.4670 0.3477 0.132 Uiso 1 1 calc R .
C23 C 0.40668(13) 0.59332(13) 0.30365(10) 0.0630(11) Uani 1 2 d S .
C24 C 0.42592(12) 0.57408(12) 0.34171(11) 0.0618(10) Uani 1 2 d S .
O4 O 0.3333 0.6667 0.3613(2) 0.104(2) Uani 1 6 d S .
O9 O 0.3200(4) 0.6400(7) 0.4246(4) 0.059(5) Uiso 0.167 2 d SP .
C1 C 0.3178(7) 0.6822(7) 0.3946(8) 0.069(7) Uiso 0.167 2 d SP .
C13A C 0.4040(6) 0.2654(8) 0.4224(3) 0.115(5) Uani 0.40 1 d PDU 2
H13A H 0.3946 0.3029 0.4099 0.138 Uiso 0.40 1 calc PR 2
C15A C 0.3922(9) 0.1961(5) 0.4050(6) 0.152(12) Uani 0.40 2 d SPDU 2
C11 C 0.4304(3) 0.2775(3) 0.45903(10) 0.0967(14) Uani 1 1 d D .
C14 C 0.4492(3) 0.22462(17) 0.47645(14) 0.0786(14) Uani 1 2 d SD .
H14 H 0.4745 0.2373 0.4998 0.094 Uiso 1 2 calc SR .
N11 N 0.3652(14) 0.1826(7) 0.3686(6) 0.183(12) Uani 0.40 2 d SPDU 2
H11C H 0.3561 0.1388 0.3573 0.219 Uiso 0.20 1 calc PR 2
H11D H 0.3573 0.2180 0.3571 0.219 Uiso 0.20 1 calc PR 2
O3 O 0.48271(17) 0.36947(15) 0.50864(7) 0.0796(7) Uani 1 1 d . .
C12 C 0.4550(3) 0.3579(2) 0.47649(11) 0.0815(10) Uani 1 1 d U .
O12 O 0.4440(2) 0.40575(19) 0.45740(7) 0.0993(9) Uani 1 1 d U .

loop_
_atom_site_aniso_label
_atom_site_aniso_U_11
_atom_site_aniso_U_22
_atom_site_aniso_U_33
_atom_site_aniso_U_23
_atom_site_aniso_U_13
_atom_site_aniso_U_12
Cr1 0.0677(6) 0.0690(5) 0.0192(4) 0.000 0.000 0.0339(3)
Zn1 0.0875(4) 0.0875(4) 0.0307(3) 0.00415(8) -0.00415(8) 0.0704(4)
O1 0.065(2) 0.065(2) 0.019(2) 0.000 0.000 0.0324(11)
O2 0.067(3) 0.110(3) 0.054(2) 0.000 0.000 0.0336(13)
C13B 0.168(7) 0.120(6) 0.097(6) -0.012(5) -0.038(5) 0.096(6)
N11B 0.25(2) 0.178(9) 0.163(16) -0.064(7) -0.128(15) 0.126(10)
C15B 0.171(14) 0.115(7) 0.107(11) -0.034(5) -0.069(10) 0.086(7)
O21 0.0776(13) 0.0944(15) 0.0350(10) 0.0176(10) -0.0010(9) 0.0441(12)
N21 0.089(2) 0.089(2) 0.0341(16) 0.0080(7) -0.0080(7) 0.065(2)
C21 0.115(3) 0.112(3) 0.064(2) 0.034(2) -0.026(2) 0.029(3)
C22 0.124(3) 0.102(3) 0.064(2) 0.024(2) -0.036(2) 0.026(3)
C23 0.088(2) 0.088(2) 0.0303(18) 0.0029(8) -0.0029(8) 0.058(3)
C24 0.083(2) 0.083(2) 0.0368(19) 0.0043(8) -0.0043(8) 0.055(2)
O4 0.102(3) 0.102(3) 0.108(6) 0.000 0.000 0.0509(15)
C13A 0.170(10) 0.102(8) 0.088(8) -0.001(6) -0.021(7) 0.078(7)
C15A 0.28(3) 0.140(13) 0.082(12) -0.031(9) -0.061(18) 0.141(17)
C11 0.158(4) 0.092(3) 0.070(2) -0.007(2) -0.026(2) 0.085(3)
C14 0.125(4) 0.0686(17) 0.061(3) -0.0069(14) -0.014(3) 0.062(2)
N11 0.28(3) 0.200(16) 0.094(12) -0.031(9) -0.062(18) 0.141(16)
O3 0.125(2) 0.0775(14) 0.0642(15) -0.0047(11) -0.0112(13) 0.0710(15)
C12 0.126(3) 0.091(2) 0.060(2) 0.0013(18) 0.000(2) 0.078(2)
O12 0.179(3) 0.1052(19) 0.0612(14) 0.0001(14) -0.0100(16) 0.107(2)

loop_
_atom_type_symbol
_atom_type_description
_atom_type_scat_dispersion_real
_atom_type_scat_dispersion_imag
_atom_type_scat_source
C C 0.0181 0.0091 'International Tables Vol C Tables 4.2.6.8 and 6.1.1.4'
H H 0.0000 0.0000 'International Tables Vol C Tables 4.2.6.8 and 6.1.1.4'
N N 0.0311 0.0180 'International Tables Vol C Tables 4.2.6.8 and 6.1.1.4'
O O 0.0492 0.0322 'International Tables Vol C Tables 4.2.6.8 and 6.1.1.4'
Cr Cr -0.1635 2.4439 'International Tables Vol C Tables 4.2.6.8 and 6.1.1.4'
Zn Zn -1.5491 0.6778 'International Tables Vol C Tables 4.2.6.8 and 6.1.1.4'

loop_
_geom_angle_atom_site_label_1
_geom_angle_atom_site_label_2
_geom_angle_atom_site_label_3
_geom_angle
_geom_angle_site_symmetry_1
_geom_angle_site_symmetry_3
O1 Cr1 O21 94.47(7) . .
O1 Cr1 O21 94.47(7) . 21_565
O21 Cr1 O21 85.68(14) . 21_565
O1 Cr1 O21 94.47(7) . 16_556
O21 Cr1 O21 93.62(14) . 16_556
O21 Cr1 O21 171.06(14) 21_565 16_556
O1 Cr1 O21 94.47(7) . 12_565
O21 Cr1 O21 171.06(14) . 12_565
O21 Cr1 O21 93.62(14) 21_565 12_565
O21 Cr1 O21 85.68(14) 16_556 12_565
O1 Cr1 O2 180.0 . .
O21 Cr1 O2 85.53(7) . .
O21 Cr1 O2 85.53(7) 21_565 .
O21 Cr1 O2 85.53(7) 16_556 .
O21 Cr1 O2 85.53(7) 12_565 .
O3 Zn1 O3 88.78(16) 13_666 7_556
O3 Zn1 N21 103.45(10) 13_666 .
O3 Zn1 N21 103.45(10) 7_556 .
O3 Zn1 O12 160.63(10) 13_666 .
O3 Zn1 O12 87.17(14) 7_556 .
N21 Zn1 O12 95.91(10) . .
O3 Zn1 O12 87.17(14) 13_666 19_665
O3 Zn1 O12 160.63(10) 7_556 19_665
N21 Zn1 O12 95.91(10) . 19_665
O12 Zn1 O12 90.4(2) . 19_665
O3 Zn1 Zn1 84.47(7) 13_666 13_666
O3 Zn1 Zn1 84.47(7) 7_556 13_666
N21 Zn1 Zn1 168.75(10) . 13_666
O12 Zn1 Zn1 76.29(7) . 13_666
O12 Zn1 Zn1 76.29(7) 19_665 13_666
Cr1 O1 Cr1 120.000(1) 2_665 .
Cr1 O1 Cr1 120.0 2_665 3_565
Cr1 O1 Cr1 120.0 . 3_565
C15B C13B C11 123.4(10) . .
C15B C13B H13B 118.3 . .
C11 C13B H13B 118.3 . .
C15B N11B H11A 120.0 . .
C15B N11B H11B 120.0 . .
H11A N11B H11B 120.0 . .
C13B C15B C13B 116.0(13) . 21
C13B C15B N11B 122.0(7) . .
C13B C15B N11B 122.0(7) 21 .
C23 O21 Cr1 131.2(2) . .
C21 N21 C21 116.4(4) 19_665 .
C21 N21 Zn1 121.8(2) 19_665 .
C21 N21 Zn1 121.8(2) . .
N21 C21 C22 124.7(4) . .
N21 C21 H21 117.6 . .
C22 C21 H21 117.6 . .
C24 C22 C21 117.6(4) . .
C24 C22 H22 121.2 . .
C21 C22 H22 121.2 . .
O21 C23 O21 127.3(4) 19_665 .
O21 C23 C24 116.36(18) 19_665 .
O21 C23 C24 116.37(18) . .
C22 C24 C22 118.8(4) . 19_665
C22 C24 C23 120.5(2) . .
C22 C24 C23 120.5(2) 19_665 .
O9 O9 O9 60.002(13) 3_565 2_665
O9 O9 C1 93.4(12) 3_565 2_665
O9 O9 C1 93.4(12) 2_665 2_665
O9 O9 C1 73.7(5) 3_565 3_565
O9 O9 C1 52.5(11) 2_665 3_565
O9 O9 C1 52.5(11) 3_565 .
O9 O9 C1 73.7(5) 2_665 .
C1 C1 C1 59.994(16) 3_565 2_665
C1 C1 O9 86.6(12) 3_565 3_565
C1 C1 O9 86.6(12) 2_665 3_565
C1 C1 O4 69.9(9) 3_565 .
C1 C1 O4 69.9(9) 2_665 .
O9 C1 O4 153(2) 3_565 .
C1 C1 O9 70.8(8) 3_565 .
C1 C1 O9 52.5(11) 2_665 .
O4 C1 O9 120.8(17) . .
C1 C1 O9 52.5(11) 3_565 2_665
C1 C1 O9 70.8(8) 2_665 2_665
O4 C1 O9 120.8(17) . 2_665
C15A C13A C11 117.6(16) . .
C15A C13A H13A 121.2 . .
C11 C13A H13A 121.2 . .
C13A C15A C13A 123(2) 21 .
C13A C15A N11 118.4(10) 21 .
C13A C15A N11 118.4(10) . .
C14 C11 C13A 120.9(7) . .
C14 C11 C13B 118.1(6) . .
C14 C11 C12 119.8(3) . .
C13A C11 C12 118.0(7) . .
C13B C11 C12 121.1(5) . .
C11 C14 C11 119.2(5) 21 .
C11 C14 H14 120.4 21 .
C11 C14 H14 120.4 . .
C15A N11 H11C 120.0 . .
C15A N11 H11D 120.0 . .
H11C N11 H11D 120.0 . .
C12 O3 Zn1 121.0(2) . 13_666
O12 C12 O3 126.6(4) . .
O12 C12 C11 116.2(3) . .
O3 C12 C11 117.2(3) . .
C12 O12 Zn1 131.3(3) . .

loop_
_geom_bond_atom_site_label_1
_geom_bond_atom_site_label_2
_geom_bond_distance
_geom_bond_site_symmetry_2
Cr1 O1 1.9090(10) .
Cr1 O21 1.9670(19) .
Cr1 O21 1.967(2) 21_565
Cr1 O21 1.9671(19) 16_556
Cr1 O21 1.967(2) 12_565
Cr1 O2 2.019(5) .
Zn1 O3 2.025(2) 13_666
Zn1 O3 2.025(2) 7_556
Zn1 N21 2.029(3) .
Zn1 O12 2.030(3) .
Zn1 O12 2.030(3) 19_665
Zn1 Zn1 2.8993(9) 13_666
O1 Cr1 1.9089(10) 2_665
O1 Cr1 1.9090(10) 3_565
C13B C15B 1.368(8) .
C13B C11 1.400(5) .
C13B H13B 0.9400 .
N11B C15B 1.371(9) .
N11B H11A 0.8700 .
N11B H11B 0.8700 .
C15B C13B 1.368(8) 21
O21 C23 1.247(3) .
N21 C21 1.283(5) 19_665
N21 C21 1.283(5) .
C21 C22 1.387(5) .
C21 H21 0.9400 .
C22 C24 1.348(5) .
C22 H22 0.9400 .
C23 O21 1.247(3) 19_665
C23 C24 1.511(5) .
C24 C22 1.348(5) 19_665
O4 C1 1.30(3) .
O4 C1 1.30(3) 3_565
O4 C1 1.30(3) 2_665
O9 O9 0.77(2) 3_565
O9 O9 0.77(2) 2_665
O9 C1 1.08(3) 2_665
O9 C1 1.36(3) 3_565
O9 C1 1.36(3) .
C1 C1 0.90(4) 3_565
C1 C1 0.90(4) 2_665
C1 O9 1.08(3) 3_565
C1 O9 1.36(3) 2_665
C13A C15A 1.381(9) .
C13A C11 1.390(9) .
C13A H13A 0.9400 .
C15A C13A 1.381(9) 21
C15A N11 1.383(10) .
C11 C14 1.385(4) .
C11 C12 1.506(5) .
C14 C11 1.385(4) 21
C14 H14 0.9400 .
N11 H11C 0.8700 .
N11 H11D 0.8700 .
O3 C12 1.245(4) .
O3 Zn1 2.025(2) 13_666
C12 O12 1.245(4) .

loop_
_platon_squeeze_void_nr
_platon_squeeze_void_average_x
_platon_squeeze_void_average_y
_platon_squeeze_void_average_z
_platon_squeeze_void_volume
_platon_squeeze_void_count_electrons
_platon_squeeze_void_content
1 -0.024 -0.016 -0.002 7135 1873 ' '
